data_7017869
loop_
_publ_author_name
'Horrillo-Martinez, Patricia'
'Patrick, Brian O.'
'Schafer, Laurel L.'
'Fryzuk, Michael D.'

_publ_section_title
;
 Oxygen extrusion from amidate ligands to generate terminal Ta[double
 bond, length as m-dash]O units under reducing conditions. How to
 successfully use amidate ligands in dinitrogen coordination chemistry.
;
_journal_issue 5
_journal_name_full 'Dalton transactions (Cambridge, England : 2003)'
_journal_page_first 1609
_journal_page_last 1616
_journal_paper_doi 10.1039/c1dt11595b
_journal_volume 41
_journal_year 2012
_chemical_formula_moiety 'C23 H33 Cl3 N O Ta'
_chemical_formula_sum 'C23 H33 Cl3 N O Ta'
_chemical_formula_weight 626.80
_chemical_name_common
;
Trichlorido(eta5-pentamethylcyclopendienyl) (eta3-N-2,6-
dimethylphenyl(tert-butyl)amidate)tantalum
;
_chemical_name_systematic
;
Trichlorido(eta5-pentamethylcyclopendienyl)
(eta3-N-2,6-dimethylphenyl(tert-butyl)amidate)tantalum
;
_space_group_IT_number 14
_symmetry_cell_setting monoclinic
_symmetry_space_group_name_Hall '-P 2yn'
_symmetry_space_group_name_H-M 'P 1 21/n 1'
_atom_sites_solution_hydrogens geom
_atom_sites_solution_primary direct
_atom_sites_solution_secondary difmap
_audit_creation_method SHELXL-97
_cell_angle_alpha 90.00
_cell_angle_beta 100.859(10)
_cell_angle_gamma 90.00
_cell_formula_units_Z 8
_cell_length_a 11.665(2)
_cell_length_b 15.049(3)
_cell_length_c 28.516(5)
_cell_measurement_reflns_used 9761
_cell_measurement_temperature 100.0(2)
_cell_measurement_theta_max 29.967
_cell_measurement_theta_min 2.476
_cell_volume 4916.2(16)
_computing_cell_refinement 'Bruker SAINT'
_computing_data_collection 'Bruker APEX2'
_computing_data_reduction 'Bruker SAINT'
_computing_molecular_graphics 'Bruker SHELXTL'
_computing_publication_material 'Bruker SHELXTL'
_computing_structure_refinement 'SHELXL-97 (Sheldrick, 2008)'
_computing_structure_solution 'SHELXS-97 (Sheldrick, 2008)'
_diffrn_ambient_temperature 100.0(2)
_diffrn_measured_fraction_theta_full 0.985
_diffrn_measured_fraction_theta_max 0.985
_diffrn_measurement_device_type 'Bruker X8 APEX II'
_diffrn_measurement_method 'area detector'
_diffrn_radiation_monochromator graphite
_diffrn_radiation_source 'fine-focus sealed tube'
_diffrn_radiation_type MoK\a
_diffrn_radiation_wavelength 0.71073
_diffrn_reflns_av_R_equivalents 0.0582
_diffrn_reflns_av_sigmaI/netI 0.0415
_diffrn_reflns_limit_h_max 16
_diffrn_reflns_limit_h_min -16
_diffrn_reflns_limit_k_max 21
_diffrn_reflns_limit_k_min -21
_diffrn_reflns_limit_l_max 39
_diffrn_reflns_limit_l_min -40
_diffrn_reflns_number 87918
_diffrn_reflns_theta_full 30.04
_diffrn_reflns_theta_max 30.04
_diffrn_reflns_theta_min 1.45
_exptl_absorpt_coefficient_mu 4.812
_exptl_absorpt_correction_T_max 0.236
_exptl_absorpt_correction_T_min 0.152
_exptl_absorpt_correction_type multi-scan
_exptl_absorpt_process_details 'SADABS (Sheldrick, 2008)'
_exptl_crystal_colour yellow-orange
_exptl_crystal_density_diffrn 1.694
_exptl_crystal_density_method 'not measured'
_exptl_crystal_description prism
_exptl_crystal_F_000 2480
_exptl_crystal_size_max 0.5
_exptl_crystal_size_mid 0.3
_exptl_crystal_size_min 0.3
_refine_diff_density_max 4.243
_refine_diff_density_min -5.498
_refine_diff_density_rms 0.286
_refine_ls_extinction_method none
_refine_ls_goodness_of_fit_ref 1.267
_refine_ls_hydrogen_treatment constr
_refine_ls_matrix_type full
_refine_ls_number_parameters 542
_refine_ls_number_reflns 14191
_refine_ls_number_restraints 12
_refine_ls_restrained_S_all 1.267
_refine_ls_R_factor_all 0.0755
_refine_ls_R_factor_gt 0.0643
_refine_ls_shift/su_max 0.002
_refine_ls_shift/su_mean 0.000
_refine_ls_structure_factor_coef Fsqd
_refine_ls_weighting_details 'calc w=1/[\s^2^(Fo^2^)+(0.0000P)^2^+164.1585P] where P=(Fo^2^+2Fc^2^)/3'
_refine_ls_weighting_scheme calc
_refine_ls_wR_factor_gt 0.1563
_refine_ls_wR_factor_ref 0.1607
_reflns_number_gt 12220
_reflns_number_total 14191
_reflns_threshold_expression >2\s(I)
_cod_data_source_file c1dt11595b.txt
_cod_data_source_block ls219_0m
_cod_depositor_comments
;
The following automatic conversions were performed:

'_symmetry_cell_setting' value 'Monoclinic' changed to 'monoclinic'
according to /home/saulius/struct/CIF-dictionaries/cif_core.dic
dictionary named 'cif_core.dic' version 2.4.1 from 2010-06-29.

Automatic conversion script
Id: cif_fix_values 1715 2011-07-08 13:25:40Z adriana 
;
_cod_original_cell_volume 4916.2(15)
_cod_original_sg_symbol_H-M P21/n
_cod_database_code 7017869

loop_
_symmetry_equiv_pos_as_xyz
'x, y, z'
'-x+1/2, y+1/2, -z+1/2'
'-x, -y, -z'
'x-1/2, -y-1/2, z-1/2'

loop_
_atom_site_label
_atom_site_type_symbol
_atom_site_fract_x
_atom_site_fract_y
_atom_site_fract_z
_atom_site_U_iso_or_equiv
_atom_site_adp_type
_atom_site_occupancy
_atom_site_symmetry_multiplicity
_atom_site_calc_flag
_atom_site_refinement_flags
C1 C 0.1796(7) 0.3776(6) 0.6181(3) 0.0128(16) Uani 1 1 d .
C2 C 0.8405(8) 0.2510(6) 0.8993(3) 0.0162(17) Uani 1 1 d .
C3 C 0.1963(8) 0.4771(6) 0.6128(3) 0.0159(17) Uani 1 1 d U
C4 C 0.2845(9) 0.5045(6) 0.6578(4) 0.022(2) Uani 1 1 d U
H4A H 0.2534 0.4887 0.6863 0.033 Uiso 1 1 calc R
H4B H 0.2975 0.5688 0.6573 0.033 Uiso 1 1 calc R
H4C H 0.3585 0.4734 0.6584 0.033 Uiso 1 1 calc R
C5 C 0.2499(9) 0.4976(6) 0.5686(4) 0.0199(19) Uani 1 1 d .
H5A H 0.3219 0.4633 0.5702 0.030 Uiso 1 1 calc R
H5B H 0.2675 0.5612 0.5678 0.030 Uiso 1 1 calc R
H5C H 0.1943 0.4813 0.5396 0.030 Uiso 1 1 calc R
C6 C 0.0833(8) 0.5315(6) 0.6115(4) 0.0195(18) Uani 1 1 d .
H6A H 0.0269 0.5168 0.5825 0.029 Uiso 1 1 calc R
H6B H 0.1015 0.5951 0.6116 0.029 Uiso 1 1 calc R
H6C H 0.0499 0.5170 0.6397 0.029 Uiso 1 1 calc R
C7 C -0.0330(7) 0.3508(5) 0.6111(3) 0.0112(15) Uani 1 1 d .
C8 C -0.0998(8) 0.3566(6) 0.6471(3) 0.0145(16) Uani 1 1 d .
C9 C -0.2208(9) 0.3627(6) 0.6336(4) 0.0193(18) Uani 1 1 d .
H9 H -0.2670 0.3642 0.6577 0.023 Uiso 1 1 calc R
C10 C -0.2762(8) 0.3668(7) 0.5858(4) 0.0207(19) Uani 1 1 d .
H10 H -0.3588 0.3708 0.5773 0.025 Uiso 1 1 calc R
C11 C -0.2076(8) 0.3650(6) 0.5512(3) 0.0158(17) Uani 1 1 d .
H11 H -0.2444 0.3691 0.5186 0.019 Uiso 1 1 calc R
C12 C -0.0851(8) 0.3574(6) 0.5625(3) 0.0140(16) Uani 1 1 d .
C13 C -0.0458(8) 0.3577(7) 0.6988(3) 0.0181(18) Uani 1 1 d .
H13A H -0.1060 0.3698 0.7177 0.027 Uiso 1 1 calc R
H13B H 0.0140 0.4041 0.7048 0.027 Uiso 1 1 calc R
H13C H -0.0099 0.2998 0.7080 0.027 Uiso 1 1 calc R
C14 C -0.0184(9) 0.3596(7) 0.5225(3) 0.0202(19) Uani 1 1 d .
H14A H -0.0114 0.4212 0.5122 0.030 Uiso 1 1 calc R
H14B H -0.0597 0.3244 0.4956 0.030 Uiso 1 1 calc R
H14C H 0.0597 0.3347 0.5334 0.030 Uiso 1 1 calc R
C15 C 0.3108(8) 0.0667(6) 0.6717(4) 0.0162(17) Uani 1 1 d .
C16 C 0.3749(8) 0.1340(6) 0.7000(3) 0.0166(17) Uani 1 1 d .
C17 C 0.4232(7) 0.1923(6) 0.6695(3) 0.0134(16) Uani 1 1 d .
C18 C 0.3891(7) 0.1593(6) 0.6218(3) 0.0146(16) Uani 1 1 d .
C19 C 0.3206(8) 0.0808(6) 0.6235(3) 0.0167(17) Uani 1 1 d .
C21 C 0.3997(10) 0.1335(7) 0.7537(4) 0.024(2) Uani 1 1 d .
H21A H 0.3259 0.1324 0.7654 0.036 Uiso 1 1 calc R
H21B H 0.4435 0.1871 0.7655 0.036 Uiso 1 1 calc R
H21C H 0.4458 0.0808 0.7653 0.036 Uiso 1 1 calc R
C22 C 0.5001(9) 0.2702(7) 0.6850(4) 0.024(2) Uani 1 1 d .
H22A H 0.4575 0.3138 0.7006 0.035 Uiso 1 1 calc R
H22B H 0.5236 0.2975 0.6571 0.035 Uiso 1 1 calc R
H22C H 0.5696 0.2505 0.7074 0.035 Uiso 1 1 calc R
C23 C 0.4271(9) 0.1957(7) 0.5786(4) 0.024(2) Uani 1 1 d .
H23A H 0.4984 0.1653 0.5739 0.036 Uiso 1 1 calc R
H23B H 0.4424 0.2595 0.5829 0.036 Uiso 1 1 calc R
H23C H 0.3653 0.1862 0.5506 0.036 Uiso 1 1 calc R
C24 C 0.2846(10) 0.0156(7) 0.5843(4) 0.027(2) Uani 1 1 d .
H24A H 0.3403 -0.0338 0.5879 0.040 Uiso 1 1 calc R
H24B H 0.2833 0.0448 0.5535 0.040 Uiso 1 1 calc R
H24C H 0.2066 -0.0071 0.5856 0.040 Uiso 1 1 calc R
C25 C 0.2557(9) -0.0117(6) 0.6901(4) 0.026(2) Uani 1 1 d .
H25A H 0.3069 -0.0634 0.6906 0.039 Uiso 1 1 calc R
H25B H 0.1804 -0.0239 0.6693 0.039 Uiso 1 1 calc R
H25C H 0.2434 0.0006 0.7225 0.039 Uiso 1 1 calc R
C26 C 0.8303(9) 0.1543(7) 0.9135(4) 0.025(2) Uani 1 1 d .
C27 C 0.9431(10) 0.1023(7) 0.9197(5) 0.034(3) Uani 1 1 d .
H27A H 0.9727 0.1030 0.8897 0.051 Uiso 1 1 calc R
H27B H 0.9289 0.0408 0.9283 0.051 Uiso 1 1 calc R
H27C H 1.0009 0.1294 0.9450 0.051 Uiso 1 1 calc R
C28 C 0.7778(11) 0.1501(8) 0.9593(5) 0.035(3) Uani 1 1 d .
H28A H 0.7612 0.0881 0.9662 0.052 Uiso 1 1 calc R
H28B H 0.7053 0.1846 0.9547 0.052 Uiso 1 1 calc R
H28C H 0.8336 0.1749 0.9861 0.052 Uiso 1 1 calc R
C29 C 0.7409(11) 0.1147(8) 0.8725(5) 0.039(3) Uani 1 1 d .
H29A H 0.7725 0.1163 0.8430 0.059 Uiso 1 1 calc R
H29B H 0.6687 0.1495 0.8682 0.059 Uiso 1 1 calc R
H29C H 0.7244 0.0531 0.8800 0.059 Uiso 1 1 calc R
C30 C 1.0465(7) 0.2792(6) 0.8944(3) 0.0148(16) Uani 1 1 d .
C31 C 1.1115(8) 0.2879(6) 0.9410(3) 0.0153(16) Uani 1 1 d .
C32 C 1.2347(8) 0.2833(6) 0.9475(4) 0.0192(18) Uani 1 1 d .
H32 H 1.2801 0.2904 0.9786 0.023 Uiso 1 1 calc R
C33 C 1.2902(9) 0.2685(6) 0.9094(4) 0.0195(18) Uani 1 1 d .
H33 H 1.3730 0.2677 0.9142 0.023 Uiso 1 1 calc R
C34 C 1.2234(8) 0.2548(6) 0.8638(3) 0.0177(17) Uani 1 1 d .
H34 H 1.2612 0.2414 0.8379 0.021 Uiso 1 1 calc R
C35 C 1.1027(8) 0.2605(6) 0.8560(3) 0.0139(16) Uani 1 1 d .
C36 C 1.0579(9) 0.3015(7) 0.9842(3) 0.0203(19) Uani 1 1 d .
H36A H 1.0792 0.3604 0.9977 0.030 Uiso 1 1 calc R
H36B H 1.0867 0.2558 1.0080 0.030 Uiso 1 1 calc R
H36C H 0.9728 0.2972 0.9751 0.030 Uiso 1 1 calc R
C37 C 1.0329(9) 0.2420(7) 0.8067(3) 0.0206(19) Uani 1 1 d .
H37A H 1.0857 0.2240 0.7855 0.031 Uiso 1 1 calc R
H37B H 0.9907 0.2958 0.7941 0.031 Uiso 1 1 calc R
H37C H 0.9769 0.1941 0.8086 0.031 Uiso 1 1 calc R
C38 C 0.6296(8) 0.4820(6) 0.8060(4) 0.0185(18) Uani 1 1 d .
C39 C 0.6935(8) 0.5517(6) 0.8332(4) 0.0178(18) Uani 1 1 d .
C40 C 0.6804(8) 0.5408(6) 0.8812(4) 0.0188(18) Uani 1 1 d .
C41 C 0.6153(8) 0.4615(7) 0.8849(4) 0.0199(19) Uani 1 1 d .
C42 C 0.5042(9) 0.3459(7) 0.8243(4) 0.023(2) Uani 1 1 d .
H42A H 0.4533 0.3382 0.8477 0.035 Uiso 1 1 calc R
H42B H 0.5519 0.2925 0.8237 0.035 Uiso 1 1 calc R
H42C H 0.4564 0.3557 0.7926 0.035 Uiso 1 1 calc R
C43 C 0.6070(10) 0.4790(7) 0.7527(4) 0.026(2) Uani 1 1 d .
H43A H 0.5476 0.5232 0.7400 0.039 Uiso 1 1 calc R
H43B H 0.5792 0.4196 0.7419 0.039 Uiso 1 1 calc R
H43C H 0.6793 0.4921 0.7413 0.039 Uiso 1 1 calc R
C44 C 0.7458(10) 0.6312(7) 0.8135(5) 0.029(2) Uani 1 1 d .
H44A H 0.6844 0.6747 0.8021 0.043 Uiso 1 1 calc R
H44B H 0.7827 0.6128 0.7869 0.043 Uiso 1 1 calc R
H44C H 0.8046 0.6581 0.8386 0.043 Uiso 1 1 calc R
C45 C 0.7119(9) 0.6079(7) 0.9202(4) 0.026(2) Uani 1 1 d .
H45A H 0.7802 0.6419 0.9151 0.040 Uiso 1 1 calc R
H45B H 0.7301 0.5775 0.9511 0.040 Uiso 1 1 calc R
H45C H 0.6461 0.6485 0.9200 0.040 Uiso 1 1 calc R
C46 C 0.5810(10) 0.4269(8) 0.9296(4) 0.028(2) Uani 1 1 d .
H46A H 0.6453 0.4360 0.9567 0.043 Uiso 1 1 calc R
H46B H 0.5634 0.3633 0.9260 0.043 Uiso 1 1 calc R
H46C H 0.5117 0.4588 0.9353 0.043 Uiso 1 1 calc R
C47 C 0.5826(8) 0.4249(6) 0.8381(4) 0.0161(17) Uani 1 1 d .
N1 N 0.0891(6) 0.3313(5) 0.6243(3) 0.0116(13) Uani 1 1 d .
N2 N 0.9230(7) 0.2954(5) 0.8852(3) 0.0141(14) Uani 1 1 d .
O1 O 0.2748(5) 0.3287(4) 0.6215(2) 0.0128(12) Uani 1 1 d .
O2 O 0.7420(5) 0.2996(4) 0.8945(2) 0.0154(12) Uani 1 1 d .
Cl1 Cl 0.1161(2) 0.17530(16) 0.56683(8) 0.0203(4) Uani 1 1 d .
Cl2 Cl 0.06117(19) 0.13929(15) 0.67504(9) 0.0191(4) Uani 1 1 d .
Cl3 Cl 0.24076(19) 0.29716(15) 0.72071(7) 0.0157(4) Uani 1 1 d .
Cl4 Cl 0.7537(2) 0.30762(15) 0.79146(8) 0.0182(4) Uani 1 1 d .
Cl5 Cl 0.9345(2) 0.47295(16) 0.82118(9) 0.0200(4) Uani 1 1 d .
Cl6 Cl 0.9011(2) 0.46460(16) 0.93397(8) 0.0201(4) Uani 1 1 d .
Ta01 Ta 0.21320(3) 0.21278(2) 0.646178(12) 0.01022(8) Uani 1 1 d .
Ta02 Ta 0.79281(3) 0.40857(2) 0.860147(13) 0.01196(8) Uani 1 1 d .

loop_
_atom_site_aniso_label
_atom_site_aniso_U_11
_atom_site_aniso_U_22
_atom_site_aniso_U_33
_atom_site_aniso_U_23
_atom_site_aniso_U_13
_atom_site_aniso_U_12
C1 0.009(4) 0.010(4) 0.021(4) 0.000(3) 0.008(3) 0.001(3)
C2 0.014(4) 0.015(4) 0.019(4) 0.002(3) 0.003(3) 0.003(3)
C3 0.010(4) 0.016(4) 0.022(4) -0.005(3) 0.004(3) -0.006(3)
C4 0.020(4) 0.005(4) 0.039(6) -0.002(4) 0.000(4) -0.009(3)
C5 0.022(5) 0.013(4) 0.027(5) 0.004(4) 0.010(4) -0.006(4)
C6 0.015(4) 0.012(4) 0.031(5) 0.001(4) 0.006(4) 0.005(3)
C7 0.010(4) 0.002(3) 0.022(4) 0.001(3) 0.002(3) -0.002(3)
C8 0.012(4) 0.015(4) 0.017(4) 0.002(3) 0.002(3) -0.002(3)
C9 0.022(5) 0.011(4) 0.028(5) -0.001(3) 0.012(4) 0.000(3)
C10 0.007(4) 0.018(4) 0.035(5) -0.003(4) 0.001(4) -0.005(3)
C11 0.013(4) 0.011(4) 0.021(4) -0.001(3) -0.003(3) 0.002(3)
C12 0.012(4) 0.007(4) 0.022(4) 0.001(3) 0.001(3) -0.003(3)
C13 0.016(4) 0.020(5) 0.019(4) 0.002(3) 0.006(3) 0.005(3)
C14 0.023(5) 0.022(5) 0.015(4) 0.003(3) 0.001(3) 0.003(4)
C15 0.009(4) 0.011(4) 0.028(5) 0.003(3) 0.004(3) 0.006(3)
C16 0.018(4) 0.013(4) 0.020(4) 0.002(3) 0.006(3) 0.004(3)
C17 0.010(4) 0.011(4) 0.018(4) 0.000(3) 0.002(3) 0.001(3)
C18 0.009(4) 0.016(4) 0.020(4) 0.000(3) 0.006(3) 0.001(3)
C19 0.012(4) 0.015(4) 0.023(4) -0.003(3) 0.003(3) 0.003(3)
C21 0.034(6) 0.017(5) 0.020(5) 0.004(4) 0.001(4) 0.010(4)
C22 0.020(5) 0.015(5) 0.035(5) -0.001(4) 0.003(4) 0.000(4)
C23 0.023(5) 0.027(5) 0.025(5) 0.007(4) 0.011(4) 0.003(4)
C24 0.023(5) 0.021(5) 0.036(6) -0.016(4) 0.000(4) 0.007(4)
C25 0.019(5) 0.008(4) 0.051(7) 0.003(4) 0.010(4) -0.004(4)
C26 0.021(5) 0.020(5) 0.034(6) 0.006(4) 0.006(4) 0.005(4)
C27 0.019(5) 0.013(5) 0.072(9) 0.014(5) 0.014(5) 0.006(4)
C28 0.038(7) 0.024(6) 0.048(7) 0.010(5) 0.024(6) -0.006(5)
C29 0.034(7) 0.021(6) 0.057(8) -0.007(5) -0.004(6) 0.010(5)
C30 0.008(4) 0.013(4) 0.025(4) 0.002(3) 0.007(3) 0.002(3)
C31 0.015(4) 0.012(4) 0.020(4) 0.002(3) 0.005(3) 0.002(3)
C32 0.018(4) 0.014(4) 0.024(4) 0.003(4) -0.002(3) 0.000(3)
C33 0.016(4) 0.012(4) 0.031(5) 0.003(4) 0.005(4) 0.002(3)
C34 0.019(4) 0.013(4) 0.022(4) 0.004(3) 0.007(3) 0.005(3)
C35 0.017(4) 0.009(4) 0.016(4) 0.000(3) 0.004(3) 0.002(3)
C36 0.018(4) 0.023(5) 0.020(4) 0.001(4) 0.006(3) -0.003(4)
C37 0.019(4) 0.026(5) 0.018(4) -0.001(4) 0.005(3) 0.003(4)
C38 0.014(4) 0.013(4) 0.027(5) -0.002(3) -0.001(3) -0.001(3)
C39 0.010(4) 0.007(4) 0.036(5) -0.002(3) 0.002(3) 0.002(3)
C40 0.017(4) 0.007(4) 0.031(5) -0.004(3) 0.001(4) 0.004(3)
C41 0.008(4) 0.023(5) 0.029(5) -0.002(4) 0.004(3) 0.007(3)
C42 0.016(4) 0.017(5) 0.034(5) -0.004(4) 0.000(4) -0.005(4)
C43 0.031(6) 0.020(5) 0.023(5) -0.001(4) -0.002(4) 0.001(4)
C44 0.025(5) 0.017(5) 0.047(7) 0.004(4) 0.014(5) 0.004(4)
C45 0.018(5) 0.020(5) 0.038(6) -0.012(4) -0.004(4) 0.005(4)
C46 0.024(5) 0.031(6) 0.032(6) -0.001(4) 0.012(4) 0.010(4)
C47 0.009(4) 0.010(4) 0.028(5) -0.002(3) -0.001(3) 0.000(3)
N1 0.012(3) 0.010(3) 0.014(3) -0.002(3) 0.003(3) 0.002(3)
N2 0.013(3) 0.014(3) 0.017(3) -0.001(3) 0.006(3) -0.002(3)
O1 0.011(3) 0.008(3) 0.020(3) 0.003(2) 0.006(2) 0.000(2)
O2 0.012(3) 0.010(3) 0.024(3) 0.002(2) 0.004(2) 0.003(2)
Cl1 0.0216(11) 0.0166(10) 0.0200(10) -0.0058(8) -0.0033(8) 0.0032(8)
Cl2 0.0120(9) 0.0143(10) 0.0325(12) 0.0028(8) 0.0078(8) -0.0020(8)
Cl3 0.0168(9) 0.0143(9) 0.0160(9) -0.0023(7) 0.0030(7) 0.0010(8)
Cl4 0.0175(10) 0.0148(10) 0.0210(10) -0.0057(8) 0.0006(8) 0.0012(8)
Cl5 0.0152(10) 0.0178(10) 0.0282(11) 0.0031(9) 0.0074(8) -0.0025(8)
Cl6 0.0157(10) 0.0184(10) 0.0233(11) -0.0063(8) -0.0034(8) 0.0037(8)
Ta01 0.00858(14) 0.00828(15) 0.01380(15) -0.00026(12) 0.00214(11) -0.00067(12)
Ta02 0.00863(15) 0.01012(15) 0.01688(16) -0.00157(12) 0.00174(11) -0.00039(12)

loop_
_atom_type_symbol
_atom_type_description
_atom_type_scat_dispersion_real
_atom_type_scat_dispersion_imag
_atom_type_scat_source
C C 0.0033 0.0016 'International Tables Vol C Tables 4.2.6.8 and 6.1.1.4'
H H 0.0000 0.0000 'International Tables Vol C Tables 4.2.6.8 and 6.1.1.4'
N N 0.0061 0.0033 'International Tables Vol C Tables 4.2.6.8 and 6.1.1.4'
O O 0.0106 0.0060 'International Tables Vol C Tables 4.2.6.8 and 6.1.1.4'
Cl Cl 0.1484 0.1585 'International Tables Vol C Tables 4.2.6.8 and 6.1.1.4'
Ta Ta -0.7052 6.5227 'International Tables Vol C Tables 4.2.6.8 and 6.1.1.4'

loop_
_geom_angle_atom_site_label_1
_geom_angle_atom_site_label_2
_geom_angle_atom_site_label_3
_geom_angle
N1 C1 O1 112.5(8)
N1 C1 C3 131.4(8)
O1 C1 C3 115.7(7)
N1 C1 Ta01 62.0(5)
O1 C1 Ta01 51.2(4)
C3 C1 Ta01 161.9(6)
N2 C2 O2 111.0(8)
N2 C2 C26 132.4(9)
O2 C2 C26 116.0(8)
N2 C2 Ta02 61.0(5)
O2 C2 Ta02 50.3(4)
C26 C2 Ta02 162.3(7)
C1 C3 C5 111.0(8)
C1 C3 C4 104.9(8)
C5 C3 C4 108.5(8)
C1 C3 C6 113.5(7)
C5 C3 C6 110.6(8)
C4 C3 C6 108.0(8)
C3 C4 H4A 109.5
C3 C4 H4B 109.5
H4A C4 H4B 109.5
C3 C4 H4C 109.5
H4A C4 H4C 109.5
H4B C4 H4C 109.5
C3 C5 H5A 109.5
C3 C5 H5B 109.5
H5A C5 H5B 109.5
C3 C5 H5C 109.5
H5A C5 H5C 109.5
H5B C5 H5C 109.5
C3 C6 H6A 109.5
C3 C6 H6B 109.5
H6A C6 H6B 109.5
C3 C6 H6C 109.5
H6A C6 H6C 109.5
H6B C6 H6C 109.5
C8 C7 C12 121.3(8)
C8 C7 N1 118.8(8)
C12 C7 N1 119.7(8)
C9 C8 C7 118.3(8)
C9 C8 C13 119.3(8)
C7 C8 C13 122.3(8)
C10 C9 C8 122.1(9)
C10 C9 H9 118.9
C8 C9 H9 118.9
C11 C10 C9 118.1(9)
C11 C10 H10 120.9
C9 C10 H10 120.9
C10 C11 C12 122.5(9)
C10 C11 H11 118.8
C12 C11 H11 118.8
C7 C12 C11 117.5(8)
C7 C12 C14 124.2(8)
C11 C12 C14 118.3(8)
C8 C13 H13A 109.5
C8 C13 H13B 109.5
H13A C13 H13B 109.5
C8 C13 H13C 109.5
H13A C13 H13C 109.5
H13B C13 H13C 109.5
C12 C14 H14A 109.5
C12 C14 H14B 109.5
H14A C14 H14B 109.5
C12 C14 H14C 109.5
H14A C14 H14C 109.5
H14B C14 H14C 109.5
C16 C15 C19 108.4(8)
C16 C15 C25 125.7(9)
C19 C15 C25 125.4(9)
C16 C15 Ta01 72.7(5)
C19 C15 Ta01 72.8(5)
C25 C15 Ta01 126.4(6)
C15 C16 C17 108.5(8)
C15 C16 C21 123.8(9)
C17 C16 C21 127.1(9)
C15 C16 Ta01 74.5(5)
C17 C16 Ta01 70.8(5)
C21 C16 Ta01 127.3(6)
C16 C17 C18 107.2(8)
C16 C17 C22 126.0(9)
C18 C17 C22 126.7(9)
C16 C17 Ta01 75.7(5)
C18 C17 Ta01 72.5(5)
C22 C17 Ta01 120.0(6)
C17 C18 C19 108.1(8)
C17 C18 C23 125.8(9)
C19 C18 C23 125.8(9)
C17 C18 Ta01 73.2(5)
C19 C18 Ta01 75.9(5)
C23 C18 Ta01 121.0(6)
C15 C19 C18 107.6(8)
C15 C19 C24 124.7(9)
C18 C19 C24 126.8(9)
C15 C19 Ta01 74.4(5)
C18 C19 Ta01 70.3(5)
C24 C19 Ta01 129.4(6)
C16 C21 H21A 109.5
C16 C21 H21B 109.5
H21A C21 H21B 109.5
C16 C21 H21C 109.5
H21A C21 H21C 109.5
H21B C21 H21C 109.5
C17 C22 H22A 109.5
C17 C22 H22B 109.5
H22A C22 H22B 109.5
C17 C22 H22C 109.5
H22A C22 H22C 109.5
H22B C22 H22C 109.5
C18 C23 H23A 109.5
C18 C23 H23B 109.5
H23A C23 H23B 109.5
C18 C23 H23C 109.5
H23A C23 H23C 109.5
H23B C23 H23C 109.5
C19 C24 H24A 109.5
C19 C24 H24B 109.5
H24A C24 H24B 109.5
C19 C24 H24C 109.5
H24A C24 H24C 109.5
H24B C24 H24C 109.5
C15 C25 H25A 109.5
C15 C25 H25B 109.5
H25A C25 H25B 109.5
C15 C25 H25C 109.5
H25A C25 H25C 109.5
H25B C25 H25C 109.5
C27 C26 C2 114.6(9)
C27 C26 C29 109.9(10)
C2 C26 C29 104.2(9)
C27 C26 C28 110.8(10)
C2 C26 C28 109.1(9)
C29 C26 C28 108.0(10)
C26 C27 H27A 109.5
C26 C27 H27B 109.5
H27A C27 H27B 109.5
C26 C27 H27C 109.5
H27A C27 H27C 109.5
H27B C27 H27C 109.5
C26 C28 H28A 109.5
C26 C28 H28B 109.5
H28A C28 H28B 109.5
C26 C28 H28C 109.5
H28A C28 H28C 109.5
H28B C28 H28C 109.5
C26 C29 H29A 109.5
C26 C29 H29B 109.5
H29A C29 H29B 109.5
C26 C29 H29C 109.5
H29A C29 H29C 109.5
H29B C29 H29C 109.5
C31 C30 C35 120.4(8)
C31 C30 N2 120.1(8)
C35 C30 N2 119.3(8)
C30 C31 C32 118.3(8)
C30 C31 C36 123.7(8)
C32 C31 C36 118.0(8)
C33 C32 C31 121.2(9)
C33 C32 H32 119.4
C31 C32 H32 119.4
C32 C33 C34 119.5(9)
C32 C33 H33 120.3
C34 C33 H33 120.3
C35 C34 C33 120.7(9)
C35 C34 H34 119.6
C33 C34 H34 119.6
C34 C35 C30 119.7(8)
C34 C35 C37 119.4(8)
C30 C35 C37 120.8(8)
C31 C36 H36A 109.5
C31 C36 H36B 109.5
H36A C36 H36B 109.5
C31 C36 H36C 109.5
H36A C36 H36C 109.5
H36B C36 H36C 109.5
C35 C37 H37A 109.5
C35 C37 H37B 109.5
H37A C37 H37B 109.5
C35 C37 H37C 109.5
H37A C37 H37C 109.5
H37B C37 H37C 109.5
C39 C38 C47 108.4(9)
C39 C38 C43 123.3(9)
C47 C38 C43 127.9(9)
C39 C38 Ta02 74.2(5)
C47 C38 Ta02 71.2(5)
C43 C38 Ta02 126.1(7)
C40 C39 C38 107.5(9)
C40 C39 C44 125.5(9)
C38 C39 C44 126.1(10)
C40 C39 Ta02 74.4(5)
C38 C39 Ta02 72.4(5)
C44 C39 Ta02 127.3(6)
C39 C40 C41 108.9(8)
C39 C40 C45 125.8(9)
C41 C40 C45 124.7(10)
C39 C40 Ta02 72.8(5)
C41 C40 Ta02 70.4(5)
C45 C40 Ta02 130.2(7)
C47 C41 C40 107.8(9)
C47 C41 C46 126.4(10)
C40 C41 C46 125.7(10)
C47 C41 Ta02 72.3(5)
C40 C41 Ta02 76.1(5)
C46 C41 Ta02 120.6(7)
C47 C42 H42A 109.5
C47 C42 H42B 109.5
H42A C42 H42B 109.5
C47 C42 H42C 109.5
H42A C42 H42C 109.5
H42B C42 H42C 109.5
C38 C43 H43A 109.5
C38 C43 H43B 109.5
H43A C43 H43B 109.5
C38 C43 H43C 109.5
H43A C43 H43C 109.5
H43B C43 H43C 109.5
C39 C44 H44A 109.5
C39 C44 H44B 109.5
H44A C44 H44B 109.5
C39 C44 H44C 109.5
H44A C44 H44C 109.5
H44B C44 H44C 109.5
C40 C45 H45A 109.5
C40 C45 H45B 109.5
H45A C45 H45B 109.5
C40 C45 H45C 109.5
H45A C45 H45C 109.5
H45B C45 H45C 109.5
C41 C46 H46A 109.5
C41 C46 H46B 109.5
H46A C46 H46B 109.5
C41 C46 H46C 109.5
H46A C46 H46C 109.5
H46B C46 H46C 109.5
C41 C47 C38 107.3(8)
C41 C47 C42 126.1(9)
C38 C47 C42 126.4(9)
C41 C47 Ta02 73.6(5)
C38 C47 Ta02 74.8(5)
C42 C47 Ta02 121.5(6)
C1 N1 C7 130.1(8)
C1 N1 Ta01 88.1(5)
C7 N1 Ta01 140.5(6)
C2 N2 C30 129.4(8)
C2 N2 Ta02 89.5(6)
C30 N2 Ta02 139.6(6)
C1 O1 Ta01 98.9(5)
C2 O2 Ta02 99.5(5)
O1 Ta01 N1 59.6(3)
O1 Ta01 Cl2 147.90(18)
N1 Ta01 Cl2 88.98(19)
O1 Ta01 Cl1 90.57(19)
N1 Ta01 Cl1 76.46(19)
Cl2 Ta01 Cl1 88.08(9)
O1 Ta01 C18 79.3(3)
N1 Ta01 C18 134.5(3)
Cl2 Ta01 C18 132.4(2)
Cl1 Ta01 C18 85.8(2)
O1 Ta01 C17 78.6(3)
N1 Ta01 C17 136.0(3)
Cl2 Ta01 C17 128.9(2)
Cl1 Ta01 C17 120.0(2)
C18 Ta01 C17 34.3(3)
O1 Ta01 Cl3 81.96(19)
N1 Ta01 Cl3 78.86(18)
Cl2 Ta01 Cl3 85.68(8)
Cl1 Ta01 Cl3 154.63(8)
C18 Ta01 Cl3 116.2(2)
C17 Ta01 Cl3 82.4(2)
O1 Ta01 C16 109.9(3)
N1 Ta01 C16 153.7(3)
Cl2 Ta01 C16 95.3(2)
Cl1 Ta01 C16 129.5(2)
C18 Ta01 C16 55.7(3)
C17 Ta01 C16 33.6(3)
Cl3 Ta01 C16 75.6(2)
O1 Ta01 C19 111.2(3)
N1 Ta01 C19 149.8(3)
Cl2 Ta01 C19 99.4(2)
Cl1 Ta01 C19 74.9(2)
C18 Ta01 C19 33.8(3)
C17 Ta01 C19 56.1(3)
Cl3 Ta01 C19 130.4(2)
C16 Ta01 C19 54.8(3)
O1 Ta01 C15 132.1(3)
N1 Ta01 C15 168.2(3)
Cl2 Ta01 C15 79.6(2)
Cl1 Ta01 C15 100.1(2)
C18 Ta01 C15 55.4(3)
C17 Ta01 C15 55.5(3)
Cl3 Ta01 C15 102.9(2)
C16 Ta01 C15 32.8(3)
C19 Ta01 C15 32.8(3)
O1 Ta01 C1 29.9(2)
N1 Ta01 C1 29.9(3)
Cl2 Ta01 C1 118.13(19)
Cl1 Ta01 C1 85.3(2)
C18 Ta01 C1 108.3(3)
C17 Ta01 C1 106.8(3)
Cl3 Ta01 C1 76.2(2)
C16 Ta01 C1 133.8(3)
C19 Ta01 C1 136.8(3)
C15 Ta01 C1 161.9(3)
O2 Ta02 N2 59.6(3)
O2 Ta02 Cl5 147.22(19)
N2 Ta02 Cl5 88.3(2)
O2 Ta02 Cl6 90.8(2)
N2 Ta02 Cl6 77.3(2)
Cl5 Ta02 Cl6 88.22(9)
O2 Ta02 C47 80.6(3)
N2 Ta02 C47 136.9(3)
Cl5 Ta02 C47 126.7(2)
Cl6 Ta02 C47 122.2(2)
O2 Ta02 C41 77.7(3)
N2 Ta02 C41 134.1(3)
Cl5 Ta02 C41 135.0(3)
Cl6 Ta02 C41 88.1(2)
C47 Ta02 C41 34.1(3)
O2 Ta02 Cl4 81.9(2)
N2 Ta02 Cl4 78.6(2)
Cl5 Ta02 Cl4 85.41(8)
Cl6 Ta02 Cl4 155.22(8)
C47 Ta02 Cl4 80.1(2)
C41 Ta02 Cl4 113.1(3)
O2 Ta02 C38 113.4(3)
N2 Ta02 C38 155.3(3)
Cl5 Ta02 C38 92.7(2)
Cl6 Ta02 C38 127.4(2)
C47 Ta02 C38 34.1(3)
C41 Ta02 C38 56.0(3)
Cl4 Ta02 C38 76.9(2)
O2 Ta02 C39 132.6(3)
N2 Ta02 C39 166.8(3)
Cl5 Ta02 C39 80.0(2)
Cl6 Ta02 C39 96.0(2)
C47 Ta02 C39 56.3(3)
C41 Ta02 C39 55.8(3)
Cl4 Ta02 C39 106.4(2)
C38 Ta02 C39 33.4(3)
O2 Ta02 C40 107.9(3)
N2 Ta02 C40 148.5(3)
Cl5 Ta02 C40 103.3(2)
Cl6 Ta02 C40 74.0(2)
C47 Ta02 C40 55.6(3)
C41 Ta02 C40 33.4(3)
Cl4 Ta02 C40 130.8(2)
C38 Ta02 C40 54.7(3)
C39 Ta02 C40 32.8(3)
O2 Ta02 C2 30.3(3)
N2 Ta02 C2 29.5(3)
Cl5 Ta02 C2 117.2(2)
Cl6 Ta02 C2 84.8(2)
C47 Ta02 C2 108.9(3)
C41 Ta02 C2 107.1(3)
Cl4 Ta02 C2 76.9(2)
C38 Ta02 C2 137.9(3)
C39 Ta02 C2 162.8(3)
C40 Ta02 C2 133.5(3)

loop_
_geom_bond_atom_site_label_1
_geom_bond_atom_site_label_2
_geom_bond_distance
C1 N1 1.305(11)
C1 O1 1.320(10)
C1 C3 1.521(13)
C1 Ta01 2.613(9)
C2 N2 1.295(12)
C2 O2 1.346(11)
C2 C26 1.521(14)
C2 Ta02 2.635(9)
C3 C5 1.539(13)
C3 C4 1.542(13)
C3 C6 1.546(13)
C4 H4A 0.9800
C4 H4B 0.9800
C4 H4C 0.9800
C5 H5A 0.9800
C5 H5B 0.9800
C5 H5C 0.9800
C6 H6A 0.9800
C6 H6B 0.9800
C6 H6C 0.9800
C7 C8 1.402(12)
C7 C12 1.408(12)
C7 N1 1.434(11)
C8 C9 1.395(13)
C8 C13 1.492(13)
C9 C10 1.393(14)
C9 H9 0.9500
C10 C11 1.383(14)
C10 H10 0.9500
C11 C12 1.409(12)
C11 H11 0.9500
C12 C14 1.499(13)
C13 H13A 0.9800
C13 H13B 0.9800
C13 H13C 0.9800
C14 H14A 0.9800
C14 H14B 0.9800
C14 H14C 0.9800
C15 C16 1.417(13)
C15 C19 1.417(13)
C15 C25 1.485(13)
C15 Ta01 2.519(9)
C16 C17 1.425(13)
C16 C21 1.504(13)
C16 Ta01 2.497(9)
C17 C18 1.431(12)
C17 C22 1.492(13)
C17 Ta01 2.433(9)
C18 C19 1.433(13)
C18 C23 1.490(13)
C18 Ta01 2.424(8)
C19 C24 1.487(13)
C19 Ta01 2.498(9)
C21 H21A 0.9800
C21 H21B 0.9800
C21 H21C 0.9800
C22 H22A 0.9800
C22 H22B 0.9800
C22 H22C 0.9800
C23 H23A 0.9800
C23 H23B 0.9800
C23 H23C 0.9800
C24 H24A 0.9800
C24 H24B 0.9800
C24 H24C 0.9800
C25 H25A 0.9800
C25 H25B 0.9800
C25 H25C 0.9800
C26 C27 1.513(14)
C26 C29 1.533(17)
C26 C28 1.546(16)
C27 H27A 0.9800
C27 H27B 0.9800
C27 H27C 0.9800
C28 H28A 0.9800
C28 H28B 0.9800
C28 H28C 0.9800
C29 H29A 0.9800
C29 H29B 0.9800
C29 H29C 0.9800
C30 C31 1.405(13)
C30 C35 1.408(12)
C30 N2 1.435(11)
C31 C32 1.415(13)
C31 C36 1.498(13)
C32 C33 1.383(14)
C32 H32 0.9500
C33 C34 1.400(14)
C33 H33 0.9500
C34 C35 1.386(13)
C34 H34 0.9500
C35 C37 1.511(13)
C36 H36A 0.9800
C36 H36B 0.9800
C36 H36C 0.9800
C37 H37A 0.9800
C37 H37B 0.9800
C37 H37C 0.9800
C38 C39 1.428(13)
C38 C47 1.436(14)
C38 C43 1.493(14)
C38 Ta02 2.474(9)
C39 C40 1.415(15)
C39 C44 1.500(14)
C39 Ta02 2.497(9)
C40 C41 1.429(14)
C40 C45 1.497(14)
C40 Ta02 2.517(9)
C41 C47 1.429(14)
C41 C46 1.499(15)
C41 Ta02 2.443(9)
C42 C47 1.505(13)
C42 H42A 0.9800
C42 H42B 0.9800
C42 H42C 0.9800
C43 H43A 0.9800
C43 H43B 0.9800
C43 H43C 0.9800
C44 H44A 0.9800
C44 H44B 0.9800
C44 H44C 0.9800
C45 H45A 0.9800
C45 H45B 0.9800
C45 H45C 0.9800
C46 H46A 0.9800
C46 H46B 0.9800
C46 H46C 0.9800
C47 Ta02 2.426(9)
N1 Ta01 2.308(7)
N2 Ta02 2.305(8)
O1 Ta01 2.061(6)
O2 Ta02 2.054(6)
Cl1 Ta01 2.399(2)
Cl2 Ta01 2.365(2)
Cl3 Ta01 2.445(2)
Cl4 Ta02 2.453(2)
Cl5 Ta02 2.366(2)
Cl6 Ta02 2.395(2)
